data_2209510
loop_
_publ_author_name
'Thalji, Reema K.'
'McLaughlin, Mark L.'
'Watkins, Steven F.'
'Fronczek, Frank R.'

_publ_section_title
;
 Di-<i>tert</i>-butyl 4-oxocyclohexane-1,1-dicarboxylate
;
_journal_coeditor_code HB2071
_journal_issue 7
_journal_name_full 'Acta Crystallographica Section E'
_journal_page_first o2584
_journal_page_last o2585
_journal_paper_doi 10.1107/S1600536806019908
_journal_volume 62
_journal_year 2006
_chemical_formula_iupac 'C16 H26 O5'
_chemical_formula_moiety 'C16 H26 O5'
_chemical_formula_sum 'C16 H26 O5'
_chemical_formula_weight 298.37
_chemical_name_systematic
;
Di-tert-butyl 4-oxocyclohexane-1,1-dicarboxylate
;
_space_group_IT_number 14
_symmetry_cell_setting monoclinic
_symmetry_space_group_name_Hall '-P 2ybc'
_symmetry_space_group_name_H-M 'P 1 21/c 1'
_atom_sites_solution_hydrogens geom
_atom_sites_solution_primary direct
_atom_sites_solution_secondary difmap
_audit_creation_method SHELXL-97
_cell_angle_alpha 90
_cell_angle_beta 99.096(6)
_cell_angle_gamma 90
_cell_formula_units_Z 4
_cell_length_a 6.3412(3)
_cell_length_b 16.186(2)
_cell_length_c 17.211(2)
_cell_measurement_reflns_used 25
_cell_measurement_temperature 190
_cell_measurement_theta_max 12.8
_cell_measurement_theta_min 9.2
_cell_volume 1744.3(3)
_computing_cell_refinement 'CAD-4 Software'
_computing_data_collection 'CAD-4 Software (Enraf--Nonius, 1994)'
_computing_data_reduction 'XCAD4 (Harms & Wocadlo, 1996)'
_computing_molecular_graphics 'ORTEP-3 (Farrugia, 1997)'
_computing_publication_material SHELXTL
_computing_structure_refinement SHELXTL
_computing_structure_solution 'SHELXTL (Bruker, 1998)'
_diffrn_ambient_temperature 190
_diffrn_measured_fraction_theta_full 1.000
_diffrn_measured_fraction_theta_max 0.999
_diffrn_measurement_device_type 'Enraf--Nonius CAD-4 (with an Oxford Cryosystems Cryostream cooler)'
_diffrn_measurement_method \w-2\q
_diffrn_radiation_monochromator graphite
_diffrn_radiation_source 'fine-focus sealed tube'
_diffrn_radiation_type MoK\a
_diffrn_radiation_wavelength 0.71073
_diffrn_reflns_av_R_equivalents 0.038
_diffrn_reflns_av_sigmaI/netI 0.082
_diffrn_reflns_limit_h_max 8
_diffrn_reflns_limit_h_min 0
_diffrn_reflns_limit_k_max 21
_diffrn_reflns_limit_k_min -15
_diffrn_reflns_limit_l_max 22
_diffrn_reflns_limit_l_min -22
_diffrn_reflns_number 6463
_diffrn_reflns_theta_full 25.0
_diffrn_reflns_theta_max 28.0
_diffrn_reflns_theta_min 2.4
_diffrn_standards_decay_% 0
_diffrn_standards_interval_time 60
_diffrn_standards_number 3
_exptl_absorpt_coefficient_mu 0.083
_exptl_absorpt_correction_type none
_exptl_crystal_colour colorless
_exptl_crystal_density_diffrn 1.136
_exptl_crystal_density_method 'not measured'
_exptl_crystal_description lath
_exptl_crystal_F_000 648
_exptl_crystal_size_max 0.43
_exptl_crystal_size_mid 0.28
_exptl_crystal_size_min 0.13
_refine_diff_density_max 0.17
_refine_diff_density_min -0.21
_refine_ls_extinction_method none
_refine_ls_goodness_of_fit_ref 1.014
_refine_ls_hydrogen_treatment constr
_refine_ls_matrix_type full
_refine_ls_number_parameters 196
_refine_ls_number_reflns 4198
_refine_ls_number_restraints 0
_refine_ls_restrained_S_all 1.014
_refine_ls_R_factor_all 0.139
_refine_ls_R_factor_gt 0.056
_refine_ls_shift/su_max 0.000
_refine_ls_shift/su_mean 0.000
_refine_ls_structure_factor_coef Fsqd
_refine_ls_weighting_details 'calc w=1/[\s^2^(Fo^2^)+(0.0524P)^2^+0.2515P] where P=(Fo^2^+2Fc^2^)/3'
_refine_ls_weighting_scheme calc
_refine_ls_wR_factor_gt 0.121
_refine_ls_wR_factor_ref 0.150
_reflns_number_gt 2173
_reflns_number_total 4198
_reflns_threshold_expression I>2\s(I)
_cod_data_source_file hb2071.cif
_cod_data_source_block I
_cod_depositor_comments
;
The following automatic conversions were performed:
'_symmetry_cell_setting' value 'Monoclinic' changed to 'monoclinic'
according to '/home/saulius/struct/CIF-dictionaries/cif_core.dic'
dictionary named 'cif_core.dic' version 2.4.1 from 2010-06-29.

Automatic conversion script
Id: cif_fix_enum 1527 2010-12-29 10:47:43Z saulius 

The following automatic conversions were performed:

'_symmetry_cell_setting' value 'Monoclinic' changed to 'monoclinic'
according to /home/saulius/struct/CIF-dictionaries/cif_core.dic
dictionary named 'cif_core.dic' version 2.4.1 from 2010-06-29.

Automatic conversion script
Id: cif_fix_values 1715 2011-07-08 13:25:40Z adriana 
;
_cod_original_sg_symbol_H-M 'P 21/c'
_cod_database_code 2209510
_cod_database_fobs_code 2209510

loop_
_symmetry_equiv_pos_as_xyz
'x, y, z'
'-x, y+1/2, -z+1/2'
'-x, -y, -z'
'x, -y-1/2, z-1/2'

loop_
_atom_site_type_symbol
_atom_site_label
_atom_site_fract_x
_atom_site_fract_y
_atom_site_fract_z
_atom_site_U_iso_or_equiv
_atom_site_adp_type
_atom_site_calc_flag
_atom_site_refinement_flags
_atom_site_occupancy
O O1 0.2894(3) 0.55844(11) 0.54808(9) 0.0637(5) Uani d . 1
O O2 0.1208(3) 0.77938(9) 0.35960(9) 0.0427(4) Uani d . 1
O O3 0.4000(2) 0.77299(9) 0.29246(8) 0.0383(4) Uani d . 1
O O4 0.3573(3) 0.57836(10) 0.20746(9) 0.0556(5) Uani d . 1
O O5 0.0785(2) 0.66721(9) 0.19127(8) 0.0388(4) Uani d . 1
C C1 0.2736(4) 0.59520(13) 0.48603(13) 0.0426(6) Uani d . 1
C C2 0.0602(4) 0.61154(16) 0.43707(13) 0.0447(6) Uani d . 1
H H2A 0.0122 0.6675 0.4497 0.054 Uiso calc R 1
H H2B -0.0442 0.5714 0.4520 0.054 Uiso calc R 1
C C3 0.0586(4) 0.60588(14) 0.34857(12) 0.0384(5) Uani d . 1
H H3A -0.0739 0.6319 0.3212 0.046 Uiso calc R 1
H H3B 0.0550 0.5469 0.3333 0.046 Uiso calc R 1
C C4 0.2499(3) 0.64688(12) 0.32023(11) 0.0307(5) Uani d . 1
C C5 0.4575(4) 0.61419(14) 0.36793(12) 0.0376(5) Uani d . 1
H H5A 0.5809 0.6417 0.3501 0.045 Uiso calc R 1
H H5B 0.4691 0.5541 0.3587 0.045 Uiso calc R 1
C C6 0.4639(4) 0.63008(14) 0.45617(12) 0.0418(6) Uani d . 1
H H6A 0.5950 0.6051 0.4857 0.050 Uiso calc R 1
H H6B 0.4703 0.6904 0.4660 0.050 Uiso calc R 1
C C7 0.2439(3) 0.74114(12) 0.32708(11) 0.0302(5) Uani d . 1
C C8 0.4461(4) 0.86286(13) 0.29222(13) 0.0400(6) Uani d . 1
C C9 0.5213(5) 0.89021(16) 0.37581(15) 0.0683(9) Uani d . 1
H H9A 0.6396 0.8549 0.3996 0.102 Uiso calc R 1
H H9B 0.4033 0.8858 0.4061 0.102 Uiso calc R 1
H H9C 0.5700 0.9477 0.3760 0.102 Uiso calc R 1
C C10 0.2533(4) 0.91009(14) 0.25260(15) 0.0475(6) Uani d . 1
H H10A 0.1992 0.8845 0.2018 0.071 Uiso calc R 1
H H10B 0.2938 0.9675 0.2443 0.071 Uiso calc R 1
H H10C 0.1417 0.9090 0.2860 0.071 Uiso calc R 1
C C11 0.6259(4) 0.86655(16) 0.24306(18) 0.0618(8) Uani d . 1
H H11A 0.7449 0.8318 0.2674 0.093 Uiso calc R 1
H H11B 0.6749 0.9237 0.2404 0.093 Uiso calc R 1
H H11C 0.5735 0.8464 0.1898 0.093 Uiso calc R 1
C C12 0.2412(4) 0.62594(12) 0.23300(12) 0.0347(5) Uani d . 1
C C13 0.0214(4) 0.65670(14) 0.10490(12) 0.0434(6) Uani d . 1
C C14 -0.1542(5) 0.72052(18) 0.08526(15) 0.0634(8) Uani d . 1
H H14A -0.0982 0.7754 0.1015 0.095 Uiso calc R 1
H H14B -0.2729 0.7071 0.1132 0.095 Uiso calc R 1
H H14C -0.2048 0.7204 0.0284 0.095 Uiso calc R 1
C C15 0.2088(5) 0.6772(2) 0.06513(15) 0.0720(9) Uani d . 1
H H15A 0.2718 0.7296 0.0857 0.108 Uiso calc R 1
H H15B 0.1614 0.6821 0.0083 0.108 Uiso calc R 1
H H15C 0.3158 0.6332 0.0754 0.108 Uiso calc R 1
C C16 -0.0641(6) 0.57028(18) 0.08867(17) 0.0808(10) Uani d . 1
H H16A -0.1860 0.5614 0.1163 0.121 Uiso calc R 1
H H16B 0.0482 0.5301 0.1072 0.121 Uiso calc R 1
H H16C -0.1100 0.5632 0.0320 0.121 Uiso calc R 1

loop_
_atom_site_aniso_label
_atom_site_aniso_U_11
_atom_site_aniso_U_22
_atom_site_aniso_U_33
_atom_site_aniso_U_12
_atom_site_aniso_U_13
_atom_site_aniso_U_23
O1 0.0862(14) 0.0671(12) 0.0365(9) -0.0055(11) 0.0055(9) 0.0146(9)
O2 0.0514(10) 0.0372(8) 0.0429(9) 0.0076(8) 0.0177(8) -0.0002(7)
O3 0.0357(9) 0.0325(8) 0.0483(9) -0.0015(7) 0.0119(7) 0.0028(7)
O4 0.0736(13) 0.0518(10) 0.0410(9) 0.0301(10) 0.0076(9) -0.0028(8)
O5 0.0425(9) 0.0437(9) 0.0288(7) 0.0086(7) 0.0016(7) -0.0014(6)
C1 0.0591(16) 0.0373(12) 0.0308(11) -0.0014(11) 0.0047(11) 0.0008(9)
C2 0.0459(14) 0.0476(14) 0.0431(13) -0.0066(11) 0.0151(11) 0.0042(11)
C3 0.0371(13) 0.0393(12) 0.0377(11) -0.0058(10) 0.0031(10) 0.0021(10)
C4 0.0317(11) 0.0309(11) 0.0297(10) 0.0014(9) 0.0050(9) 0.0021(8)
C5 0.0366(13) 0.0363(11) 0.0396(12) 0.0059(10) 0.0055(10) 0.0053(10)
C6 0.0423(14) 0.0432(13) 0.0366(12) 0.0015(11) -0.0042(10) 0.0015(10)
C7 0.0308(11) 0.0332(11) 0.0260(10) 0.0008(10) 0.0023(9) 0.0010(9)
C8 0.0452(14) 0.0290(11) 0.0445(12) -0.0069(10) 0.0030(11) 0.0040(10)
C9 0.094(2) 0.0503(15) 0.0528(16) -0.0281(16) -0.0137(15) 0.0065(13)
C10 0.0487(15) 0.0414(13) 0.0519(14) 0.0047(11) 0.0062(12) 0.0116(11)
C11 0.0506(17) 0.0481(15) 0.090(2) -0.0058(13) 0.0203(15) 0.0173(15)
C12 0.0414(13) 0.0277(11) 0.0350(11) 0.0031(10) 0.0056(10) 0.0024(9)
C13 0.0557(15) 0.0465(13) 0.0255(11) 0.0081(12) -0.0018(10) 0.0013(9)
C14 0.0667(19) 0.0745(18) 0.0427(14) 0.0213(16) -0.0105(13) 0.0004(13)
C15 0.074(2) 0.104(2) 0.0400(14) 0.0227(18) 0.0176(14) 0.0212(15)
C16 0.113(3) 0.0602(18) 0.0571(17) -0.0027(18) -0.0258(18) -0.0101(14)

loop_
_atom_type_symbol
_atom_type_description
_atom_type_scat_dispersion_real
_atom_type_scat_dispersion_imag
_atom_type_scat_source
C C 0.0033 0.0016 'International Tables Vol C Tables 4.2.6.8 and 6.1.1.4'
H H 0.0000 0.0000 'International Tables Vol C Tables 4.2.6.8 and 6.1.1.4'
O O 0.0106 0.0060 'International Tables Vol C Tables 4.2.6.8 and 6.1.1.4'

loop_
_geom_angle_atom_site_label_1
_geom_angle_atom_site_label_2
_geom_angle_atom_site_label_3
_geom_angle
C7 O3 C8 122.63(17)
C12 O5 C13 121.73(16)
O1 C1 C6 122.0(2)
O1 C1 C2 121.5(2)
C6 C1 C2 116.46(18)
C1 C2 C3 114.44(19)
C1 C2 H2A 108.6
C3 C2 H2A 108.6
C1 C2 H2B 108.6
C3 C2 H2B 108.6
H2A C2 H2B 107.6
C2 C3 C4 114.35(18)
C2 C3 H3A 108.7
C4 C3 H3A 108.7
C2 C3 H3B 108.7
C4 C3 H3B 108.7
H3A C3 H3B 107.6
C3 C4 C7 112.17(17)
C3 C4 C5 109.71(16)
C7 C4 C5 109.43(17)
C3 C4 C12 108.01(17)
C7 C4 C12 107.36(16)
C5 C4 C12 110.11(17)
C4 C5 C6 111.01(18)
C4 C5 H5A 109.4
C6 C5 H5A 109.4
C4 C5 H5B 109.4
C6 C5 H5B 109.4
H5A C5 H5B 108.0
C1 C6 C5 112.37(18)
C1 C6 H6A 109.1
C5 C6 H6A 109.1
C1 C6 H6B 109.1
C5 C6 H6B 109.1
H6A C6 H6B 107.9
O2 C7 O3 126.17(19)
O2 C7 C4 125.10(19)
O3 C7 C4 108.71(17)
O3 C8 C9 108.53(18)
O3 C8 C10 110.59(18)
C9 C8 C10 113.2(2)
O3 C8 C11 101.81(18)
C9 C8 C11 111.5(2)
C10 C8 C11 110.66(19)
C8 C9 H9A 109.5
C8 C9 H9B 109.5
H9A C9 H9B 109.5
C8 C9 H9C 109.5
H9A C9 H9C 109.5
H9B C9 H9C 109.5
C8 C10 H10A 109.5
C8 C10 H10B 109.5
H10A C10 H10B 109.5
C8 C10 H10C 109.5
H10A C10 H10C 109.5
H10B C10 H10C 109.5
C8 C11 H11A 109.5
C8 C11 H11B 109.5
H11A C11 H11B 109.5
C8 C11 H11C 109.5
H11A C11 H11C 109.5
H11B C11 H11C 109.5
O4 C12 O5 126.22(19)
O4 C12 C4 125.03(19)
O5 C12 C4 108.71(17)
O5 C13 C15 110.3(2)
O5 C13 C16 108.38(19)
C15 C13 C16 114.1(3)
O5 C13 C14 101.51(18)
C15 C13 C14 110.8(2)
C16 C13 C14 111.1(2)
C13 C14 H14A 109.5
C13 C14 H14B 109.5
H14A C14 H14B 109.5
C13 C14 H14C 109.5
H14A C14 H14C 109.5
H14B C14 H14C 109.5
C13 C15 H15A 109.5
C13 C15 H15B 109.5
H15A C15 H15B 109.5
C13 C15 H15C 109.5
H15A C15 H15C 109.5
H15B C15 H15C 109.5
C13 C16 H16A 109.5
C13 C16 H16B 109.5
H16A C16 H16B 109.5
C13 C16 H16C 109.5
H16A C16 H16C 109.5
H16B C16 H16C 109.5

loop_
_geom_bond_atom_site_label_1
_geom_bond_atom_site_label_2
_geom_bond_distance
C1 O1 1.213(3)
C7 O2 1.202(2)
C7 O3 1.337(2)
C8 O3 1.484(3)
O4 C12 1.196(2)
O5 C12 1.339(2)
O5 C13 1.483(2)
C1 C6 1.495(3)
C1 C2 1.500(3)
C2 C3 1.525(3)
C2 H2A 0.9900
C2 H2B 0.9900
C3 C4 1.529(3)
C3 H3A 0.9900
C3 H3B 0.9900
C4 C7 1.531(3)
C4 C5 1.531(3)
C4 C12 1.532(3)
C5 C6 1.535(3)
C5 H5A 0.9900
C5 H5B 0.9900
C6 H6A 0.9900
C6 H6B 0.9900
C8 C9 1.509(3)
C8 C10 1.510(3)
C8 C11 1.525(3)
C9 H9A 0.9800
C9 H9B 0.9800
C9 H9C 0.9800
C10 H10A 0.9800
C10 H10B 0.9800
C10 H10C 0.9800
C11 H11A 0.9800
C11 H11B 0.9800
C11 H11C 0.9800
C13 C15 1.499(4)
C13 C16 1.510(4)
C13 C14 1.517(3)
C14 H14A 0.9800
C14 H14B 0.9800
C14 H14C 0.9800
C15 H15A 0.9800
C15 H15B 0.9800
C15 H15C 0.9800
C16 H16A 0.9800
C16 H16B 0.9800
C16 H16C 0.9800

loop_
_geom_torsion_atom_site_label_1
_geom_torsion_atom_site_label_2
_geom_torsion_atom_site_label_3
_geom_torsion_atom_site_label_4
_geom_torsion
_geom_torsion_publ_flag
O1 C1 C2 C3 -143.1(2) ?
C1 C2 C3 C4 -43.1(3) y
C2 C3 C4 C5 52.4(2) y
C3 C4 C5 C6 -58.0(2) y
C4 C5 C6 C1 55.1(2) y
C5 C6 C1 C2 -45.9(3) y
C6 C1 C2 C3 39.7(3) y
C3 C4 C7 O2 8.8(3) y
C5 C4 C12 O4 12.9(3) y
C2 C3 C4 C7 -69.5(2) ?
C2 C3 C4 C12 172.42(18) ?
C7 C4 C5 C6 65.5(2) ?
C12 C4 C5 C6 -176.74(17) ?
O1 C1 C6 C5 137.0(2) ?
C8 O3 C7 O2 2.0(3) ?
C8 O3 C7 C4 -176.72(16) ?
C5 C4 C7 O2 -113.2(2) ?
C12 C4 C7 O2 127.3(2) ?
C3 C4 C7 O3 -172.39(16) ?
C5 C4 C7 O3 65.6(2) ?
C12 C4 C7 O3 -53.9(2) ?
C7 O3 C8 C9 64.9(3) ?
C7 O3 C8 C10 -59.8(2) ?
C7 O3 C8 C11 -177.39(18) ?
C13 O5 C12 O4 0.8(3) ?
C13 O5 C12 C4 -176.91(17) ?
C3 C4 C12 O4 -106.8(2) ?
C7 C4 C12 O4 132.0(2) ?
C3 C4 C12 O5 70.9(2) ?
C7 C4 C12 O5 -50.3(2) ?
C5 C4 C12 O5 -169.31(17) ?
C12 O5 C13 C15 -57.7(3) ?
C12 O5 C13 C16 67.8(3) ?
C12 O5 C13 C14 -175.1(2) ?

loop_
_cod_related_entry_id
_cod_related_entry_database
_cod_related_entry_code
1 ChemSpider 21127972
